data_2004173
loop_
_publ_author_name
'Ohashi, H.'
'Osawa, T.'
'Sato, A.'

_publ_section_title
;
 Low-Pressure Polymorph of Co~3~Al~2~Si~3~O~12~
;
_journal_issue 11
_journal_name_full 'Acta Crystallographica Section C'
_journal_page_first 2213
_journal_page_last 2215
_journal_paper_doi 10.1107/S0108270195004719
_journal_volume 51
_journal_year 1995
_chemical_formula_sum 'Al2 Co3 O12 Si3'
_chemical_formula_weight 507.01
_symmetry_cell_setting cubic
_symmetry_space_group_name_H-M 'I a -3 d'
_atom_type_scat_source IntTabIV
_cell_angle_alpha 90
_cell_angle_beta 90
_cell_angle_gamma 90
_cell_formula_units_Z 8
_cell_length_a 11.4603(2)
_cell_length_b 11.4603(2)
_cell_length_c 11.4603(2)
_cell_measurement_reflns_used 22
_cell_measurement_temperature 298
_cell_measurement_theta_max 29.7
_cell_measurement_theta_min 28.9
_cell_volume 1505.18(5)
_diffrn_measurement_device 'Enraf-Nonius CAD-4'
_diffrn_measurement_method \w/2\q
_diffrn_radiation_type MoK\a
_diffrn_radiation_wavelength 0.71073
_diffrn_reflns_av_R_equivalents 0.017
_diffrn_reflns_limit_h_max 18
_diffrn_reflns_limit_h_min 0
_diffrn_reflns_limit_k_max 18
_diffrn_reflns_limit_k_min 0
_diffrn_reflns_limit_l_max 18
_diffrn_reflns_limit_l_min -18
_diffrn_reflns_number 936
_diffrn_reflns_theta_max 35
_diffrn_standards_decay_% -0.5
_diffrn_standards_interval_count 100
_diffrn_standards_interval_time 240
_diffrn_standards_number 3
_exptl_absorpt_coefficient_mu 7.32
_exptl_absorpt_correction_T_max 0.565
_exptl_absorpt_correction_T_min 0.556
_exptl_absorpt_correction_type spherical
_exptl_crystal_colour Pink
_exptl_crystal_density_diffrn 4.48
_exptl_crystal_description Sphere
_exptl_crystal_size_rad 0.055
_refine_diff_density_max 0.621
_refine_diff_density_min -0.576
_refine_ls_extinction_coef 9.201E-8
_refine_ls_extinction_method 'isotropic secondary'
_refine_ls_goodness_of_fit_obs 1.014
_refine_ls_number_parameters 18
_refine_ls_number_reflns 237
_refine_ls_R_factor_obs 0.021
_refine_ls_shift/esd_max <0.005
_refine_ls_structure_factor_coef F
_refine_ls_weighting_details w=1/\s^2^(F)
_refine_ls_weighting_scheme calc
_refine_ls_wR_factor_obs 0.030
_reflns_number_observed 237
_reflns_number_total 283
_reflns_observed_criterion F>2\sF
_cod_data_source_file oh1074.cif
_cod_data_source_block oh1074a
_cod_depositor_comments
;
The following automatic conversions were performed:

'_refine_ls_weighting_scheme' value 'w=1/\s^2^(F)' was changed to
'calc'. New tag '_refine_ls_weighting_details' was created. The value
of the new tag was set to 'w=1/\s^2^(F)'.

Automatic conversion script
Id: cif_fix_values 3143 2015-03-26 13:38:13Z robertas 
;
_cod_original_cell_volume 1505.18(3)
_cod_original_sg_symbol_H-M 'I a-3d'
_cod_database_code 2004173

loop_
_atom_site_label
_atom_site_fract_x
_atom_site_fract_y
_atom_site_fract_z
_atom_site_U_iso_or_equiv
Co 0.125 .0 .2500 .00904(5)
Al .0 .0 .0 .00309(5)
Si 0.375 .0 .2500 .00384(9)
O .03368(9) .05100(9) .65307(9) .0056(2)

loop_
_geom_angle_atom_site_label_1
_geom_angle_atom_site_label_2
_geom_angle_atom_site_label_3
_geom_angle_site_symmetry_1
_geom_angle_site_symmetry_2
_geom_angle_site_symmetry_3
_geom_angle
_geom_angle_publ_flag
O Si O . 4_655 50_555 100.36(5) yes
O Si O . 4_655 33_555 114.21(5) yes
O Al O . 49_555 14_656 88.03(4) yes
O Al O . 49_555 13_455 91.97(4) yes
O Co O . 53_555 50_555 69.23(4) yes
O Co O . 53_555 14_656 70.49(4) yes
O Co O 14_656 53_555 54_555 73.23(4) yes
O Co O . 53_555 55_555 93.55(4) yes
O Co O 14_656 53_555 55_555 72.31(3) yes
O Co O 55_555 53_555 56_555 109.98(3) yes

loop_
_geom_bond_atom_site_label_1
_geom_bond_atom_site_label_2
_geom_bond_site_symmetry_1
_geom_bond_site_symmetry_2
_geom_bond_distance
_geom_bond_publ_flag
Si O 4_655 . 1.6340(10) yes
O O . 50_555 2.5110(10) yes
O O . 33_555 2.7450(10) yes
Al O 49_555 . 1.8890(10) yes
O O . 14_656 2.6250(10) yes
O O . 13_455 2.7170(10) yes
Co O 51_555 14_656 2.2100(10) yes
Co O 53_555 14_656 2.3350(10) yes
O O . 50_555 2.5110(10) yes
O O . 14_656 2.6250(10) yes
O O 14_656 54_555 2.7130(10) yes
O O . 55_555 3.313(2) yes
O O 14_656 55_555 2.7560(10) yes
O O 55_555 56_555 3.8260(10) yes
